data_2300293
loop_
_publ_author_name
'Kremenovi\'c, Aleksandar'
'Anti\'c, Bratislav'
'Vu\<cini\'c-Vasi\'c, Milica'
'Colomban, Philippe'
'Jovaleki\'c, \<Cedomir'
'Bibi\'c, Nata\<sa'
'Kahlenberg, Volker'
'Leoni, Matteo'

_publ_section_title
;
 Temperature-induced structure and microstructure evolution of
 nanostructured Ni~0.9~Zn~0.1~O
;
_journal_coeditor_code CG5128
_journal_issue 4
_journal_name_full 'Journal of Applied Crystallography'
_journal_page_first 699
_journal_page_last 709
_journal_paper_doi 10.1107/S0021889810019163
_journal_volume 43
_journal_year 2010
_chemical_formula_moiety 'O Ni0.9 Zn0.1'
_chemical_formula_sum 'Ni0.9 O Zn0.1'
_chemical_formula_weight 75.36
_chemical_name_common 'nickel zinc oxide'
_chemical_name_systematic
;
?
;
_space_group_IT_number 166
_symmetry_cell_setting trigonal
_symmetry_space_group_name_Hall '-R 3 2"'
_symmetry_space_group_name_H-M 'R -3 m :H'
_cell_angle_alpha 90.00000
_cell_angle_beta 90.00000
_cell_angle_gamma 120.00000
_cell_formula_units_Z 3
_cell_length_a 2.96064(5)
_cell_length_b 2.96064(5)
_cell_length_c 7.2592(3)
_cell_measurement_temperature 293
_cell_volume 55.105(3)
_computing_structure_refinement FULLPROF
_diffrn_ambient_temperature 293
_diffrn_measurement_device_type 'STOE Stadi MP transmission'
_diffrn_radiation_probe x-ray
_diffrn_radiation_type 'Cu K\a~1~'
_diffrn_radiation_wavelength 1.54056
_diffrn_source 'sealed X-ray tube'
_diffrn_source_type 'STOE STADI MP'
_pd_block_diffractogram_id Zn01Ni09O-700C-3h_R-3m
_pd_char_colour grey
_pd_instr_location
;
?
;
_pd_meas_2theta_range_inc 0.025005
_pd_meas_2theta_range_max 129.97501
_pd_meas_2theta_range_min 3.15000
_pd_meas_number_of_points 5074
_pd_proc_2theta_range_inc 0.025005
_pd_proc_2theta_range_max 129.9750
_pd_proc_2theta_range_min 3.1500
_pd_proc_ls_pref_orient_corr
;
?
;
_pd_proc_ls_prof_R_factor 3.8177
_pd_proc_ls_prof_wR_expected 3.6938
_pd_proc_ls_prof_wR_factor 4.9929
_pd_proc_wavelength 1.540530
_pd_spec_mounting
;
?
;
_refine_ls_number_parameters 7
_refine_ls_number_reflns 19
_refine_ls_number_restraints 0
_refine_ls_R_I_factor 5.4881
_refine_ls_shift/su_max 0.05
_cod_data_source_file cg5128.cif
_cod_data_source_block NiZnO_R-3m_700
_cod_depositor_comments
;
The following automatic conversions were performed:
'_symmetry_cell_setting' value 'Trigonal' changed to 'trigonal' according
to '/home/saulius/struct/CIF-dictionaries/cif_core.dic' dictionary named
'cif_core.dic' version 2.4.1 from 2010-06-29.

Automatic conversion script
Id: cif_fix_enum 1527 2010-12-29 10:47:43Z saulius 
;
_cod_original_sg_symbol_H-M 'R -3 M'
_cod_database_code 2300293
_pd_proc_ls_prof_cr_factor 19.7932
_pd_proc_ls_prof_cwr_factor 13.2764
_pd_proc_ls_prof_cwr_expected 9.8220
_pd_proc_ls_prof_chi2 1.8271
_pd_proc_ls_prof_echi2 2.1411

loop_
_symmetry_equiv_pos_as_xyz
x,y,z
-y,x-y,z
-x+y,-x,z
-y,-x,z
-x+y,y,z
x,x-y,z
-x,-y,-z
y,-x+y,-z
x-y,x,-z
y,x,-z
x-y,-y,-z
-x,-x+y,-z
x+2/3,y+1/3,z+1/3
-y+2/3,x-y+1/3,z+1/3
-x+y+2/3,-x+1/3,z+1/3
-y+2/3,-x+1/3,z+1/3
-x+y+2/3,y+1/3,z+1/3
x+2/3,x-y+1/3,z+1/3
-x+2/3,-y+1/3,-z+1/3
y+2/3,-x+y+1/3,-z+1/3
x-y+2/3,x+1/3,-z+1/3
y+2/3,x+1/3,-z+1/3
x-y+2/3,-y+1/3,-z+1/3
-x+2/3,-x+y+1/3,-z+1/3
x+1/3,y+2/3,z+2/3
-y+1/3,x-y+2/3,z+2/3
-x+y+1/3,-x+2/3,z+2/3
-y+1/3,-x+2/3,z+2/3
-x+y+1/3,y+2/3,z+2/3
x+1/3,x-y+2/3,z+2/3
-x+1/3,-y+2/3,-z+2/3
y+1/3,-x+y+2/3,-z+2/3
x-y+1/3,x+2/3,-z+2/3
y+1/3,x+2/3,-z+2/3
x-y+1/3,-y+2/3,-z+2/3
-x+1/3,-x+y+2/3,-z+2/3

loop_
_atom_site_label
_atom_site_fract_x
_atom_site_fract_y
_atom_site_fract_z
_atom_site_U_iso_or_equiv
_atom_site_occupancy
_atom_site_adp_type
_atom_site_type_symbol
Ni1 0.00000 0.00000 0.00000 0.0122(3) 0.90000 Uiso Ni
Zn1 0.00000 0.00000 0.00000 0.0122(3) 0.10000 Uiso Zn
O1 0.00000 0.00000 0.50000 0.0151(5) 1.00000 Uiso O

loop_
_atom_type_symbol
_atom_type_scat_Cromer_Mann_a1
_atom_type_scat_Cromer_Mann_b1
_atom_type_scat_Cromer_Mann_a2
_atom_type_scat_Cromer_Mann_b2
_atom_type_scat_Cromer_Mann_a3
_atom_type_scat_Cromer_Mann_b3
_atom_type_scat_Cromer_Mann_a4
_atom_type_scat_Cromer_Mann_b4
_atom_type_scat_Cromer_Mann_c
_atom_type_scat_dispersion_real
_atom_type_scat_dispersion_imag
_atom_type_scat_source
ni 12.83760 3.87850 7.29200 0.25650 4.44380 12.17630 2.38000 66.34210 1.03410 -2.95600 0.50900 International_Tables_for_Crystallography_Vol.C(1991)_Tables_6.1.1.4_and_6.1.1.
zn 14.07430 3.26550 7.03180 0.23330 5.16250 10.31630 2.41000 58.70970 1.30410 -1.61200 0.67800 International_Tables_for_Crystallography_Vol.C(1991)_Tables_6.1.1.4_and_6.1.1.
o 3.04850 13.27710 2.28680 5.70110 1.54630 0.32390 0.86700 32.90890 0.25080 0.04700 0.03200 International_Tables_for_Crystallography_Vol.C(1991)_Tables_6.1.1.4_and_6.1.1.

loop_
_geom_angle_atom_site_label_1
_geom_angle_atom_site_label_2
_geom_angle_atom_site_label_3
_geom_angle_site_symmetry_1
_geom_angle_site_symmetry_2
_geom_angle_site_symmetry_3
_geom_angle
_geom_angle_publ_flag
? ? ? ? ? ? ? ?

loop_
_geom_bond_atom_site_label_1
_geom_bond_atom_site_label_2
_geom_bond_distance
_geom_bond_site_symmetry_2
_geom_bond_publ_flag
Ni1 O1 2.09418 13_444 ?
Ni1 O1 2.09418 13_454 ?
Ni1 O1 2.09418 13_554 ?
Ni1 O1 2.09418 25_444 ?
Ni1 O1 2.09418 25_544 ?
Ni1 O1 2.09418 25_554 ?
Zn1 O1 2.09418 13_444 ?
Zn1 O1 2.09418 13_454 ?
Zn1 O1 2.09418 13_554 ?
Zn1 O1 2.09418 25_444 ?
Zn1 O1 2.09418 25_544 ?
Zn1 O1 2.09418 25_554 ?
O1 Ni1 2.09418 13_445 ?
O1 Ni1 2.09418 13_455 ?
O1 Ni1 2.09418 13_555 ?
O1 Ni1 2.09418 25_445 ?
O1 Ni1 2.09418 25_545 ?
O1 Ni1 2.09418 25_555 ?
O1 Zn1 2.09418 13_445 ?
O1 Zn1 2.09418 13_455 ?
O1 Zn1 2.09418 13_555 ?
O1 Zn1 2.09418 25_445 ?
O1 Zn1 2.09418 25_545 ?
O1 Zn1 2.09418 25_555 ?

loop_
_geom_contact_atom_site_label_1
_geom_contact_atom_site_label_2
_geom_contact_distance
_geom_contact_site_symmetry_1
_geom_contact_site_symmetry_2
_geom_contact_publ_flag
? ? ? ? ? ?

loop_
_geom_hbond_atom_site_label_D
_geom_hbond_atom_site_label_H
_geom_hbond_atom_site_label_A
_geom_hbond_site_symmetry_D
_geom_hbond_site_symmetry_H
_geom_hbond_site_symmetry_A
_geom_hbond_distance_DH
_geom_hbond_distance_HA
_geom_hbond_distance_DA
_geom_hbond_angle_DHA
_geom_hbond_publ_flag
? ? ? ? ? ? ? ? ? ? ?

loop_
_geom_torsion_atom_site_label_1
_geom_torsion_atom_site_label_2
_geom_torsion_atom_site_label_3
_geom_torsion_atom_site_label_4
_geom_torsion_site_symmetry_1
_geom_torsion_site_symmetry_2
_geom_torsion_site_symmetry_3
_geom_torsion_site_symmetry_4
_geom_torsion
_geom_torsion_publ_flag
? ? ? ? ? ? ? ? ? ?
